data_4112940
loop_
_publ_author_name
'Han Sen Soo'
'Joshua S. Figueroa'
'Christopher C. Cummins'

_publ_section_title
;
 A Homoleptic Molybdenum(IV) Enolate Complex: Synthesis, Molecular and
 Electronic Structure, and NCN Group Transfer To Form a Terminal
 Cyanoimide of Molybdenum(VI)
;
_journal_name_full 'Journal of the American Chemical Society'
_journal_page_first 11370
_journal_page_last 11376
_journal_paper_doi 10.1021/ja0472533
_journal_volume 126
_journal_year 2004
_chemical_formula_sum 'C93 H129 Mo N O6'
_chemical_formula_weight 1452.91
_chemical_name_common (tBuNC)Mo(OC[Ad]Mes)4
_chemical_name_systematic
; 
 ? 
;
_space_group_IT_number 14
_symmetry_cell_setting monoclinic
_symmetry_space_group_name_Hall '-P 2ybc'
_symmetry_space_group_name_H-M 'P 1 21/c 1'
_atom_sites_solution_hydrogens geom
_atom_sites_solution_primary direct
_atom_sites_solution_secondary difmap
_audit_creation_method SHELXL-97
_cell_angle_alpha 90.00
_cell_angle_beta 101.402(2)
_cell_angle_gamma 90.00
_cell_formula_units_Z 4
_cell_length_a 13.7807(11)
_cell_length_b 22.8234(17)
_cell_length_c 26.558(2)
_cell_measurement_reflns_used 50
_cell_measurement_temperature 193(2)
_cell_measurement_theta_max 22.50
_cell_measurement_theta_min 2.20
_cell_volume 8188.2(11)
_computing_cell_refinement 'Bruker SMART'
_computing_data_collection 'Bruker SMART'
_computing_data_reduction 'Bruker SAINT^'
_computing_molecular_graphics 'Bruker SMART'
_computing_publication_material 'Bruker SMART'
_computing_structure_refinement 'SHELXL-97 (Sheldrick, 1997)'
_computing_structure_solution 'SHELXS-97 (Sheldrick, 1990)'
_diffrn_ambient_temperature 193(2)
_diffrn_measured_fraction_theta_full 0.999
_diffrn_measured_fraction_theta_max 0.999
_diffrn_measurement_device_type 'CCD area detector'
_diffrn_measurement_method 'phi and omega scans'
_diffrn_radiation_monochromator graphite
_diffrn_radiation_source 'fine-focus sealed tube'
_diffrn_radiation_type MoK\a
_diffrn_radiation_wavelength 0.71073
_diffrn_reflns_av_R_equivalents 0.1648
_diffrn_reflns_av_sigmaI/netI 0.1894
_diffrn_reflns_limit_h_max 14
_diffrn_reflns_limit_h_min -12
_diffrn_reflns_limit_k_max 24
_diffrn_reflns_limit_k_min -21
_diffrn_reflns_limit_l_max 28
_diffrn_reflns_limit_l_min -27
_diffrn_reflns_number 30887
_diffrn_reflns_theta_full 22.50
_diffrn_reflns_theta_max 22.50
_diffrn_reflns_theta_min 2.14
_exptl_absorpt_coefficient_mu 0.213
_exptl_absorpt_correction_type empirical
_exptl_crystal_colour Blue
_exptl_crystal_density_diffrn 1.179
_exptl_crystal_description prism
_exptl_crystal_F_000 3136
_exptl_crystal_size_max 0.20
_exptl_crystal_size_mid 0.13
_exptl_crystal_size_min 0.06
_refine_diff_density_max 0.395
_refine_diff_density_min -0.796
_refine_diff_density_rms 0.085
_refine_ls_extinction_method none
_refine_ls_goodness_of_fit_ref 0.964
_refine_ls_hydrogen_treatment mixed
_refine_ls_matrix_type full
_refine_ls_number_parameters 910
_refine_ls_number_reflns 10703
_refine_ls_number_restraints 0
_refine_ls_restrained_S_all 0.964
_refine_ls_R_factor_all 0.1760
_refine_ls_R_factor_gt 0.0862
_refine_ls_shift/su_max 0.247
_refine_ls_shift/su_mean 0.017
_refine_ls_structure_factor_coef Fsqd
_refine_ls_weighting_details 'calc w=1/[\s^2^(Fo^2^)+(0.0944P)^2^+0.0000P] where P=(Fo^2^+2Fc^2^)/3'
_refine_ls_weighting_scheme calc
_refine_ls_wR_factor_gt 0.1781
_refine_ls_wR_factor_ref 0.2065
_reflns_number_gt 5561
_reflns_number_total 10703
_reflns_threshold_expression >2sigma(I)
_cod_data_source_file ja0472533si20040511_101449_2.cif
_cod_data_source_block 1tBuNC
_cod_database_code 4112940

loop_
_symmetry_equiv_pos_as_xyz
'x, y, z'
'-x, y+1/2, -z+1/2'
'-x, -y, -z'
'x, -y-1/2, z-1/2'

loop_
_atom_site_label
_atom_site_type_symbol
_atom_site_fract_x
_atom_site_fract_y
_atom_site_fract_z
_atom_site_U_iso_or_equiv
_atom_site_adp_type
_atom_site_occupancy
_atom_site_symmetry_multiplicity
_atom_site_calc_flag
_atom_site_refinement_flags
Mo1 Mo 0.69157(5) 0.78301(3) 0.71367(3) 0.0241(2) Uani 1 1 d .
O1 O 0.7679(4) 0.8002(2) 0.66346(18) 0.0329(15) Uani 1 1 d .
N1 N 0.8399(5) 0.6810(3) 0.7783(3) 0.0321(18) Uani 1 1 d .
O2 O 0.6057(4) 0.8515(2) 0.69312(19) 0.0271(14) Uani 1 1 d .
O3 O 0.7258(4) 0.8127(2) 0.78143(19) 0.0346(15) Uani 1 1 d .
O4 O 0.5840(4) 0.7308(2) 0.69331(19) 0.0337(15) Uani 1 1 d .
O6 O 0.8314(9) 1.0322(6) 0.9945(4) 0.143(4) Uani 1 1 d .
O7 O 1.1750(9) 0.6249(8) 0.9467(5) 0.162(5) Uani 1 1 d .
C11 C 0.8646(6) 0.8012(3) 0.6557(3) 0.031(2) Uani 1 1 d .
C12 C 0.9413(6) 0.8202(4) 0.7013(3) 0.029(2) Uani 1 1 d .
C13 C 0.9360(6) 0.8771(4) 0.7201(3) 0.033(2) Uani 1 1 d .
C14 C 1.0107(7) 0.8933(4) 0.7623(3) 0.045(3) Uani 1 1 d .
H14A H 1.0103 0.9314 0.7747 0.054 Uiso 1 1 calc R
C15 C 1.0832(6) 0.8564(5) 0.7860(3) 0.040(2) Uani 1 1 d .
C16 C 1.0852(6) 0.8015(4) 0.7663(3) 0.038(2) Uani 1 1 d .
H16A H 1.1352 0.7760 0.7814 0.046 Uiso 1 1 calc R
C17 C 1.0158(6) 0.7816(4) 0.7246(3) 0.035(2) Uani 1 1 d .
C18 C 0.8829(6) 0.7937(4) 0.6088(3) 0.030(2) Uani 1 1 d .
C19 C 0.9829(6) 0.8050(4) 0.5958(3) 0.038(2) Uani 1 1 d .
H19A H 1.0314 0.8138 0.6272 0.046 Uiso 1 1 calc R
C21 C 0.5308(6) 0.8685(3) 0.6536(3) 0.029(2) Uani 1 1 d .
C22 C 0.5595(6) 0.8819(3) 0.6027(3) 0.023(2) Uani 1 1 d .
C23 C 0.5412(6) 0.8429(4) 0.5612(3) 0.030(2) Uani 1 1 d .
C24 C 0.5542(6) 0.8617(4) 0.5132(3) 0.037(2) Uani 1 1 d .
H24A H 0.5415 0.8356 0.4858 0.045 Uiso 1 1 calc R
C25 C 0.5853(6) 0.9176(4) 0.5048(3) 0.035(2) Uani 1 1 d .
C26 C 0.6072(6) 0.9544(4) 0.5456(3) 0.032(2) Uani 1 1 d .
H26A H 0.6320 0.9915 0.5409 0.038 Uiso 1 1 calc R
C27 C 0.5936(6) 0.9383(4) 0.5946(3) 0.029(2) Uani 1 1 d .
C28 C 0.4388(6) 0.8786(3) 0.6599(3) 0.026(2) Uani 1 1 d .
C29 C 0.4054(6) 0.8723(3) 0.7102(3) 0.028(2) Uani 1 1 d .
H29A H 0.4615 0.8613 0.7373 0.033 Uiso 1 1 calc R
C31 C 0.6945(6) 0.8518(4) 0.8140(3) 0.030(2) Uani 1 1 d .
C32 C 0.7577(6) 0.9063(4) 0.8236(3) 0.032(2) Uani 1 1 d .
C33 C 0.8558(7) 0.9018(4) 0.8508(3) 0.038(2) Uani 1 1 d .
C34 C 0.9131(7) 0.9516(5) 0.8604(4) 0.052(3) Uani 1 1 d .
H34A H 0.9779 0.9484 0.8786 0.062 Uiso 1 1 calc R
C35 C 0.8771(7) 1.0060(4) 0.8437(4) 0.047(3) Uani 1 1 d .
C36 C 0.7800(7) 1.0104(4) 0.8176(3) 0.040(2) Uani 1 1 d .
H36A H 0.7548 1.0470 0.8064 0.048 Uiso 1 1 calc R
C37 C 0.7192(6) 0.9616(4) 0.8076(3) 0.028(2) Uani 1 1 d .
C38 C 0.6258(6) 0.8364(4) 0.8406(3) 0.031(2) Uani 1 1 d .
C39 C 0.5799(6) 0.7765(4) 0.8401(3) 0.041(2) Uani 1 1 d .
H39A H 0.5977 0.7529 0.8124 0.049 Uiso 1 1 calc R
C41 C 0.5653(6) 0.6704(4) 0.6936(3) 0.028(2) Uani 1 1 d .
C42 C 0.4827(6) 0.6559(3) 0.7209(3) 0.032(2) Uani 1 1 d .
C43 C 0.3853(7) 0.6667(3) 0.6973(3) 0.033(2) Uani 1 1 d .
C44 C 0.3106(6) 0.6576(4) 0.7244(4) 0.042(2) Uani 1 1 d .
H44A H 0.2459 0.6662 0.7084 0.051 Uiso 1 1 calc R
C45 C 0.3271(7) 0.6366(4) 0.7736(4) 0.044(3) Uani 1 1 d .
C46 C 0.4247(7) 0.6241(4) 0.7963(3) 0.039(2) Uani 1 1 d .
H46A H 0.4384 0.6086 0.8293 0.047 Uiso 1 1 calc R
C47 C 0.5020(7) 0.6339(4) 0.7712(3) 0.037(2) Uani 1 1 d .
C48 C 0.6077(6) 0.6328(3) 0.6670(3) 0.032(2) Uani 1 1 d .
C49 C 0.6771(6) 0.6483(4) 0.6309(3) 0.036(2) Uani 1 1 d .
H49A H 0.6931 0.6902 0.6333 0.043 Uiso 1 1 calc R
C51 C 0.7912(6) 0.7125(4) 0.7522(3) 0.033(2) Uani 1 1 d .
C52 C 0.9065(6) 0.6446(4) 0.8168(3) 0.037(2) Uani 1 1 d .
C53 C 0.9922(6) 0.6829(4) 0.8425(3) 0.055(3) Uani 1 1 d .
H53A H 0.9678 0.7137 0.8612 0.082 Uiso 1 1 calc R
H53B H 1.0240 0.6997 0.8168 0.082 Uiso 1 1 calc R
H53C H 1.0391 0.6596 0.8657 0.082 Uiso 1 1 calc R
C54 C 0.9410(7) 0.5927(4) 0.7865(3) 0.054(3) Uani 1 1 d .
H54A H 0.8847 0.5696 0.7711 0.081 Uiso 1 1 calc R
H54B H 0.9869 0.5687 0.8096 0.081 Uiso 1 1 calc R
H54C H 0.9727 0.6078 0.7601 0.081 Uiso 1 1 calc R
C55 C 0.8500(6) 0.6213(4) 0.8557(3) 0.048(3) Uani 1 1 d .
H55A H 0.8292 0.6533 0.8744 0.072 Uiso 1 1 calc R
H55B H 0.8918 0.5955 0.8790 0.072 Uiso 1 1 calc R
H55C H 0.7929 0.6001 0.8383 0.072 Uiso 1 1 calc R
C61 C 0.8064(15) 0.9781(8) 0.9695(5) 0.142(7) Uani 1 1 d .
H61A H 0.8039 0.9814 0.9329 0.170 Uiso 1 1 calc R
H61B H 0.7429 0.9641 0.9752 0.170 Uiso 1 1 calc R
C62 C 0.8963(13) 0.9345(7) 0.9964(6) 0.153(7) Uani 1 1 d .
H62A H 0.8847 0.8959 0.9821 0.229 Uiso 1 1 calc R
H62B H 0.8986 0.9329 1.0328 0.229 Uiso 1 1 calc R
H62C H 0.9581 0.9491 0.9902 0.229 Uiso 1 1 calc R
C63 C 0.7558(16) 1.0756(10) 0.9749(7) 0.195(11) Uani 1 1 d .
H63A H 0.6923 1.0640 0.9823 0.234 Uiso 1 1 calc R
H63B H 0.7491 1.0803 0.9381 0.234 Uiso 1 1 calc R
C64 C 0.791(2) 1.1298(10) 1.0018(8) 0.297(19) Uani 1 1 d .
H64A H 0.7431 1.1604 0.9911 0.445 Uiso 1 1 calc R
H64B H 0.8530 1.1408 0.9936 0.445 Uiso 1 1 calc R
H64C H 0.7986 1.1240 1.0381 0.445 Uiso 1 1 calc R
C71 C 1.1914(19) 0.5726(11) 0.9633(8) 0.212(16) Uani 1 1 d .
H71A H 1.2080 0.5742 1.0005 0.254 Uiso 1 1 calc R
H71B H 1.2493 0.5582 0.9516 0.254 Uiso 1 1 calc R
C72 C 1.1131(18) 0.5305(9) 0.9489(10) 0.260(18) Uani 1 1 d .
H72A H 1.1333 0.4935 0.9648 0.389 Uiso 1 1 calc R
H72B H 1.0990 0.5259 0.9123 0.389 Uiso 1 1 calc R
H72C H 1.0548 0.5440 0.9600 0.389 Uiso 1 1 calc R
C73 C 1.2479(14) 0.6710(11) 0.9597(6) 0.145(9) Uani 1 1 d .
H73A H 1.2629 0.6752 0.9968 0.174 Uiso 1 1 calc R
H73B H 1.3082 0.6586 0.9492 0.174 Uiso 1 1 calc R
C74 C 1.2211(16) 0.7265(12) 0.9380(11) 0.262(15) Uani 1 1 d .
H74A H 1.2738 0.7538 0.9495 0.393 Uiso 1 1 calc R
H74B H 1.1620 0.7398 0.9484 0.393 Uiso 1 1 calc R
H74C H 1.2093 0.7236 0.9012 0.393 Uiso 1 1 calc R
C110 C 1.0177(6) 0.7519(4) 0.5683(3) 0.043(2) Uani 1 1 d .
H11A H 1.0812 0.7604 0.5595 0.051 Uiso 1 1 calc R
H11B H 1.0255 0.7182 0.5910 0.051 Uiso 1 1 calc R
C111 C 0.9422(7) 0.7385(4) 0.5201(3) 0.048(3) Uani 1 1 d .
H11C H 0.9632 0.7043 0.5027 0.058 Uiso 1 1 calc R
C112 C 0.8427(6) 0.7264(4) 0.5351(3) 0.047(3) Uani 1 1 d .
H11D H 0.7939 0.7169 0.5045 0.056 Uiso 1 1 calc R
H11E H 0.8489 0.6930 0.5580 0.056 Uiso 1 1 calc R
C113 C 0.8076(6) 0.7792(4) 0.5614(3) 0.041(2) Uani 1 1 d .
H11F H 0.7436 0.7706 0.5707 0.050 Uiso 1 1 calc R
C115 C 0.9305(7) 0.7924(4) 0.4839(3) 0.052(3) Uani 1 1 d .
H11G H 0.9932 0.8011 0.4741 0.062 Uiso 1 1 calc R
H11H H 0.8822 0.7840 0.4529 0.062 Uiso 1 1 calc R
C116 C 0.7975(6) 0.8316(4) 0.5254(3) 0.039(2) Uani 1 1 d .
H11I H 0.7484 0.8234 0.4947 0.047 Uiso 1 1 calc R
H11J H 0.7755 0.8655 0.5422 0.047 Uiso 1 1 calc R
C117 C 0.9736(6) 0.8569(4) 0.5595(3) 0.044(3) Uani 1 1 d .
H11K H 0.9545 0.8914 0.5764 0.053 Uiso 1 1 calc R
H11L H 1.0372 0.8646 0.5504 0.053 Uiso 1 1 calc R
C118 C 0.8968(7) 0.8447(4) 0.5109(3) 0.049(3) Uani 1 1 d .
H11M H 0.8905 0.8790 0.4883 0.059 Uiso 1 1 calc R
C131 C 0.8585(7) 0.9207(4) 0.6971(3) 0.052(3) Uani 1 1 d .
H13A H 0.8134 0.9028 0.6691 0.078 Uiso 1 1 calc R
H13B H 0.8895 0.9539 0.6847 0.078 Uiso 1 1 calc R
H13C H 0.8227 0.9332 0.7228 0.078 Uiso 1 1 calc R
C151 C 1.1610(7) 0.8774(5) 0.8319(3) 0.060(3) Uani 1 1 d .
H15A H 1.2059 0.8460 0.8439 0.091 Uiso 1 1 calc R
H15B H 1.1288 0.8897 0.8590 0.091 Uiso 1 1 calc R
H15C H 1.1971 0.9097 0.8215 0.091 Uiso 1 1 calc R
C171 C 1.0248(6) 0.7215(4) 0.7046(3) 0.047(3) Uani 1 1 d .
H17A H 1.0802 0.7020 0.7256 0.071 Uiso 1 1 calc R
H17B H 1.0346 0.7236 0.6699 0.071 Uiso 1 1 calc R
H17C H 0.9653 0.6999 0.7055 0.071 Uiso 1 1 calc R
C210 C 0.3249(6) 0.8257(4) 0.7052(3) 0.047(3) Uani 1 1 d .
H21A H 0.3020 0.8220 0.7373 0.056 Uiso 1 1 calc R
H21B H 0.3510 0.7881 0.6972 0.056 Uiso 1 1 calc R
C211 C 0.2375(7) 0.8439(5) 0.6616(4) 0.054(3) Uani 1 1 d .
H21C H 0.1856 0.8139 0.6578 0.065 Uiso 1 1 calc R
C212 C 0.2728(6) 0.8501(4) 0.6115(3) 0.047(3) Uani 1 1 d .
H21D H 0.2176 0.8605 0.5843 0.056 Uiso 1 1 calc R
H21E H 0.2996 0.8130 0.6026 0.056 Uiso 1 1 calc R
C213 C 0.3542(6) 0.8985(4) 0.6167(3) 0.035(2) Uani 1 1 d .
H21F H 0.3778 0.9027 0.5844 0.042 Uiso 1 1 calc R
C214 C 0.3103(6) 0.9559(4) 0.6308(3) 0.040(2) Uani 1 1 d .
H21G H 0.2552 0.9672 0.6038 0.048 Uiso 1 1 calc R
H21H H 0.3599 0.9866 0.6343 0.048 Uiso 1 1 calc R
C215 C 0.3627(7) 0.9299(4) 0.7233(3) 0.048(3) Uani 1 1 d .
H21I H 0.4135 0.9599 0.7273 0.058 Uiso 1 1 calc R
H21J H 0.3409 0.9262 0.7557 0.058 Uiso 1 1 calc R
C216 C 0.1959(7) 0.9019(5) 0.6753(4) 0.055(3) Uani 1 1 d .
H21K H 0.1404 0.9131 0.6486 0.066 Uiso 1 1 calc R
H21L H 0.1723 0.8979 0.7072 0.066 Uiso 1 1 calc R
C217 C 0.2748(7) 0.9485(4) 0.6812(3) 0.046(3) Uani 1 1 d .
H21M H 0.2477 0.9857 0.6907 0.056 Uiso 1 1 calc R
C231 C 0.5027(6) 0.7817(4) 0.5678(3) 0.037(2) Uani 1 1 d .
H23A H 0.4987 0.7756 0.6031 0.055 Uiso 1 1 calc R
H23B H 0.5469 0.7533 0.5578 0.055 Uiso 1 1 calc R
H23C H 0.4381 0.7773 0.5466 0.055 Uiso 1 1 calc R
C251 C 0.6016(7) 0.9349(5) 0.4518(3) 0.061(3) Uani 1 1 d .
H25A H 0.6232 0.9749 0.4524 0.091 Uiso 1 1 calc R
H25B H 0.5407 0.9308 0.4272 0.091 Uiso 1 1 calc R
H25C H 0.6510 0.9100 0.4422 0.091 Uiso 1 1 calc R
C271 C 0.6133(6) 0.9821(4) 0.6378(3) 0.041(2) Uani 1 1 d .
H27A H 0.6001 0.9644 0.6685 0.061 Uiso 1 1 calc R
H27B H 0.5712 1.0156 0.6290 0.061 Uiso 1 1 calc R
H27C H 0.6813 0.9942 0.6434 0.061 Uiso 1 1 calc R
C310 C 0.6216(7) 0.7488(4) 0.8916(3) 0.044(2) Uani 1 1 d .
H31A H 0.5959 0.7093 0.8925 0.053 Uiso 1 1 calc R
H31B H 0.6931 0.7464 0.8963 0.053 Uiso 1 1 calc R
C311 C 0.5935(6) 0.7849(4) 0.9347(3) 0.042(2) Uani 1 1 d .
H31C H 0.6205 0.7665 0.9679 0.050 Uiso 1 1 calc R
C312 C 0.6368(7) 0.8477(4) 0.9335(3) 0.049(3) Uani 1 1 d .
H31D H 0.6181 0.8714 0.9604 0.058 Uiso 1 1 calc R
H31E H 0.7085 0.8458 0.9395 0.058 Uiso 1 1 calc R
C313 C 0.5972(6) 0.8753(4) 0.8814(3) 0.035(2) Uani 1 1 d .
H31F H 0.6248 0.9147 0.8797 0.041 Uiso 1 1 calc R
C314 C 0.4836(6) 0.8783(4) 0.8743(4) 0.047(3) Uani 1 1 d .
H31G H 0.4661 0.9021 0.9014 0.057 Uiso 1 1 calc R
H31H H 0.4566 0.8971 0.8418 0.057 Uiso 1 1 calc R
C315 C 0.4823(6) 0.7889(4) 0.9276(3) 0.047(3) Uani 1 1 d .
H31I H 0.4649 0.8120 0.9552 0.057 Uiso 1 1 calc R
H31J H 0.4549 0.7499 0.9291 0.057 Uiso 1 1 calc R
C316 C 0.4661(6) 0.7802(4) 0.8332(4) 0.053(3) Uani 1 1 d .
H31K H 0.4386 0.7973 0.8000 0.064 Uiso 1 1 calc R
H31L H 0.4389 0.7412 0.8342 0.064 Uiso 1 1 calc R
C317 C 0.4375(7) 0.8174(4) 0.8754(4) 0.050(3) Uani 1 1 d .
H31M H 0.3654 0.8203 0.8709 0.060 Uiso 1 1 calc R
C331 C 0.8993(6) 0.8420(4) 0.8681(3) 0.044(3) Uani 1 1 d .
H33A H 0.9664 0.8467 0.8862 0.067 Uiso 1 1 calc R
H33B H 0.8980 0.8175 0.8386 0.067 Uiso 1 1 calc R
H33C H 0.8608 0.8242 0.8904 0.067 Uiso 1 1 calc R
C351 C 0.9418(8) 1.0598(4) 0.8557(4) 0.079(4) Uani 1 1 d .
H35A H 0.9053 1.0939 0.8417 0.118 Uiso 1 1 calc R
H35B H 0.9995 1.0557 0.8408 0.118 Uiso 1 1 calc R
H35C H 0.9616 1.0641 0.8923 0.118 Uiso 1 1 calc R
C371 C 0.6139(6) 0.9698(4) 0.7781(3) 0.044(3) Uani 1 1 d .
H37A H 0.5806 0.9327 0.7743 0.066 Uiso 1 1 calc R
H37B H 0.6152 0.9858 0.7448 0.066 Uiso 1 1 calc R
H37C H 0.5794 0.9962 0.7966 0.066 Uiso 1 1 calc R
C410 C 0.6296(7) 0.6321(4) 0.5753(3) 0.050(3) Uani 1 1 d .
H41A H 0.6752 0.6406 0.5527 0.060 Uiso 1 1 calc R
H41B H 0.5699 0.6549 0.5640 0.060 Uiso 1 1 calc R
C411 C 0.6039(8) 0.5654(4) 0.5730(4) 0.056(3) Uani 1 1 d .
H41C H 0.5728 0.5549 0.5377 0.068 Uiso 1 1 calc R
C412 C 0.5309(7) 0.5512(5) 0.6093(4) 0.066(3) Uani 1 1 d .
H41D H 0.5151 0.5097 0.6076 0.079 Uiso 1 1 calc R
H41E H 0.4700 0.5730 0.5987 0.079 Uiso 1 1 calc R
C413 C 0.5806(7) 0.5682(4) 0.6646(3) 0.044(3) Uani 1 1 d .
H41F H 0.5361 0.5596 0.6883 0.052 Uiso 1 1 calc R
C414 C 0.7726(7) 0.6113(4) 0.6464(3) 0.044(3) Uani 1 1 d .
H41G H 0.8174 0.6199 0.6234 0.053 Uiso 1 1 calc R
H41H H 0.8055 0.6215 0.6811 0.053 Uiso 1 1 calc R
C415 C 0.7008(8) 0.5304(4) 0.5888(4) 0.064(3) Uani 1 1 d .
H41I H 0.6869 0.4887 0.5864 0.077 Uiso 1 1 calc R
H41J H 0.7457 0.5397 0.5660 0.077 Uiso 1 1 calc R
C416 C 0.6773(7) 0.5332(4) 0.6800(4) 0.053(3) Uani 1 1 d .
H41K H 0.7088 0.5432 0.7149 0.064 Uiso 1 1 calc R
H41L H 0.6625 0.4916 0.6789 0.064 Uiso 1 1 calc R
C417 C 0.7478(8) 0.5466(4) 0.6438(4) 0.053(3) Uani 1 1 d .
H41M H 0.8088 0.5240 0.6546 0.064 Uiso 1 1 calc R
C431 C 0.3582(6) 0.6854(4) 0.6418(3) 0.050(3) Uani 1 1 d .
H43A H 0.4175 0.6906 0.6284 0.074 Uiso 1 1 calc R
H43B H 0.3224 0.7217 0.6394 0.074 Uiso 1 1 calc R
H43C H 0.3177 0.6559 0.6223 0.074 Uiso 1 1 calc R
C451 C 0.2436(7) 0.6238(5) 0.8019(4) 0.066(3) Uani 1 1 d .
H45A H 0.1815 0.6348 0.7807 0.100 Uiso 1 1 calc R
H45B H 0.2538 0.6458 0.8333 0.100 Uiso 1 1 calc R
H45C H 0.2428 0.5827 0.8096 0.100 Uiso 1 1 calc R
C471 C 0.6058(6) 0.6191(4) 0.7979(3) 0.044(3) Uani 1 1 d .
H47A H 0.6050 0.6045 0.8317 0.067 Uiso 1 1 calc R
H47B H 0.6462 0.6536 0.8004 0.067 Uiso 1 1 calc R
H47C H 0.6324 0.5897 0.7786 0.067 Uiso 1 1 calc R

loop_
_atom_site_aniso_label
_atom_site_aniso_U_11
_atom_site_aniso_U_22
_atom_site_aniso_U_33
_atom_site_aniso_U_23
_atom_site_aniso_U_13
_atom_site_aniso_U_12
Mo1 0.0257(4) 0.0260(4) 0.0212(4) 0.0010(4) 0.0060(3) 0.0005(4)
O1 0.035(4) 0.043(4) 0.027(3) 0.012(3) 0.020(3) 0.007(3)
N1 0.045(5) 0.026(4) 0.028(4) 0.003(4) 0.012(4) 0.014(4)
O2 0.027(3) 0.029(3) 0.026(3) 0.005(3) 0.006(3) 0.000(3)
O3 0.049(4) 0.034(4) 0.021(3) -0.009(3) 0.008(3) 0.012(3)
O4 0.037(4) 0.028(4) 0.035(3) -0.003(3) 0.005(3) -0.002(3)
O6 0.171(11) 0.126(10) 0.134(9) 0.015(9) 0.038(8) -0.018(9)
O7 0.090(9) 0.198(14) 0.178(12) -0.035(11) -0.025(8) 0.027(10)
C11 0.024(5) 0.038(6) 0.032(5) 0.003(4) 0.008(4) 0.014(4)
C12 0.024(5) 0.041(6) 0.028(5) 0.001(5) 0.021(4) 0.002(4)
C13 0.027(5) 0.045(6) 0.031(5) 0.001(5) 0.016(4) 0.000(5)
C14 0.032(6) 0.061(7) 0.042(6) -0.004(5) 0.007(5) -0.013(5)
C15 0.030(6) 0.066(8) 0.021(5) 0.012(5) 0.001(4) -0.003(5)
C16 0.039(6) 0.037(7) 0.038(6) 0.009(5) 0.008(5) 0.008(5)
C17 0.027(5) 0.044(6) 0.035(5) 0.002(5) 0.006(4) 0.006(5)
C18 0.024(5) 0.042(6) 0.028(5) 0.001(4) 0.013(4) -0.003(4)
C19 0.033(6) 0.055(7) 0.028(5) 0.008(5) 0.007(4) -0.001(5)
C21 0.041(6) 0.027(5) 0.018(5) 0.001(4) 0.007(4) -0.005(4)
C22 0.028(5) 0.022(5) 0.020(5) 0.010(4) 0.009(4) 0.007(4)
C23 0.023(5) 0.036(6) 0.032(6) 0.007(5) 0.007(4) 0.009(4)
C24 0.044(6) 0.043(6) 0.022(5) -0.006(5) 0.000(4) 0.001(5)
C25 0.038(6) 0.036(6) 0.036(6) 0.013(5) 0.015(5) -0.002(5)
C26 0.034(6) 0.028(5) 0.034(6) 0.010(5) 0.007(4) 0.005(4)
C27 0.026(5) 0.025(5) 0.033(5) 0.003(4) 0.001(4) 0.003(4)
C28 0.032(6) 0.032(5) 0.017(5) -0.003(4) 0.010(4) -0.003(4)
C29 0.022(5) 0.030(5) 0.030(5) 0.011(4) 0.004(4) 0.004(4)
C31 0.040(6) 0.026(5) 0.022(5) 0.005(4) 0.002(4) -0.004(4)
C32 0.041(6) 0.036(6) 0.022(5) 0.001(4) 0.013(4) -0.002(5)
C33 0.049(7) 0.045(7) 0.020(5) -0.001(5) 0.010(5) 0.007(5)
C34 0.030(6) 0.066(8) 0.058(7) 0.001(6) 0.007(5) -0.010(6)
C35 0.049(7) 0.035(6) 0.058(7) -0.008(5) 0.012(6) -0.019(5)
C36 0.055(7) 0.029(6) 0.038(6) 0.003(5) 0.014(5) 0.002(5)
C37 0.040(6) 0.022(5) 0.023(5) 0.004(4) 0.009(4) 0.008(4)
C38 0.038(6) 0.027(5) 0.023(5) 0.001(4) -0.008(4) 0.002(4)
C39 0.059(7) 0.033(6) 0.026(5) 0.006(5) -0.002(5) -0.002(5)
C41 0.033(5) 0.026(5) 0.023(5) 0.005(4) -0.003(4) -0.012(4)
C42 0.031(6) 0.023(5) 0.045(6) -0.002(5) 0.016(5) 0.002(4)
C43 0.040(6) 0.022(5) 0.038(6) -0.002(4) 0.006(5) -0.004(4)
C44 0.022(5) 0.046(6) 0.061(7) 0.010(5) 0.013(5) 0.002(5)
C45 0.051(7) 0.040(6) 0.049(7) 0.013(5) 0.035(5) 0.004(5)
C46 0.044(6) 0.036(6) 0.040(6) 0.001(5) 0.017(5) -0.005(5)
C47 0.045(6) 0.030(6) 0.041(6) 0.003(5) 0.019(5) -0.007(5)
C48 0.044(6) 0.020(5) 0.035(5) 0.002(4) 0.015(5) -0.001(4)
C49 0.058(6) 0.018(5) 0.036(5) -0.004(4) 0.020(5) -0.007(5)
C51 0.034(5) 0.030(6) 0.033(5) 0.008(5) 0.007(4) 0.001(5)
C52 0.038(6) 0.040(6) 0.031(5) 0.010(5) 0.006(5) 0.007(5)
C53 0.044(6) 0.063(7) 0.049(6) -0.001(6) -0.009(5) 0.002(5)
C54 0.068(7) 0.041(6) 0.057(7) 0.006(5) 0.020(6) 0.023(5)
C55 0.044(6) 0.055(7) 0.040(6) 0.015(5) -0.007(5) -0.003(5)
C61 0.24(2) 0.127(16) 0.079(11) -0.022(12) 0.071(13) -0.042(16)
C62 0.21(2) 0.114(14) 0.138(15) 0.031(12) 0.045(14) 0.024(14)
C63 0.24(2) 0.21(2) 0.107(15) 0.053(15) -0.037(15) 0.12(2)
C64 0.60(6) 0.14(2) 0.124(19) -0.006(16) 0.03(3) 0.02(3)
C71 0.28(3) 0.18(2) 0.151(17) 0.005(18) 0.00(2) 0.21(3)
C72 0.28(3) 0.097(17) 0.33(4) -0.010(19) -0.12(3) 0.008(18)
C73 0.099(14) 0.27(3) 0.065(10) 0.020(14) 0.009(9) -0.030(19)
C74 0.15(2) 0.31(4) 0.31(4) -0.05(3) 0.02(2) -0.16(3)
C110 0.026(5) 0.065(7) 0.040(6) -0.009(5) 0.015(5) 0.008(5)
C111 0.060(7) 0.059(7) 0.027(5) -0.019(5) 0.014(5) 0.005(5)
C112 0.046(6) 0.067(7) 0.028(5) -0.015(5) 0.009(5) 0.004(5)
C113 0.049(6) 0.053(6) 0.022(5) 0.001(5) 0.008(4) -0.003(5)
C115 0.039(6) 0.081(8) 0.035(6) -0.002(6) 0.009(5) -0.005(6)
C116 0.028(5) 0.064(7) 0.024(5) -0.001(5) 0.004(4) 0.001(5)
C117 0.036(6) 0.053(7) 0.044(6) -0.006(5) 0.007(5) -0.009(5)
C118 0.053(7) 0.049(7) 0.042(6) 0.016(5) 0.001(5) -0.009(5)
C131 0.048(7) 0.067(7) 0.047(6) -0.004(6) 0.022(5) 0.011(6)
C151 0.044(7) 0.087(8) 0.041(6) -0.008(6) -0.015(5) -0.020(6)
C171 0.046(6) 0.044(6) 0.052(6) 0.007(6) 0.007(5) 0.020(5)
C210 0.035(6) 0.062(7) 0.046(6) 0.008(5) 0.012(5) -0.001(5)
C211 0.023(6) 0.069(8) 0.067(7) 0.027(6) -0.001(5) -0.001(5)
C212 0.035(6) 0.054(7) 0.041(6) 0.004(5) -0.015(5) 0.002(5)
C213 0.026(5) 0.061(7) 0.020(5) 0.013(5) 0.007(4) 0.011(5)
C214 0.040(6) 0.046(6) 0.033(5) 0.013(5) 0.008(5) 0.010(5)
C215 0.063(7) 0.054(7) 0.033(6) -0.009(5) 0.025(5) 0.010(6)
C216 0.032(6) 0.090(9) 0.043(6) 0.017(6) 0.009(5) 0.019(6)
C217 0.040(6) 0.053(7) 0.047(6) -0.002(5) 0.013(5) 0.018(5)
C231 0.057(6) 0.030(5) 0.025(5) -0.006(5) 0.012(4) -0.005(5)
C251 0.069(8) 0.083(8) 0.034(6) 0.025(6) 0.019(5) 0.016(6)
C271 0.055(7) 0.031(6) 0.038(6) -0.002(5) 0.011(5) -0.011(5)
C310 0.056(7) 0.038(6) 0.042(6) 0.010(5) 0.021(5) 0.005(5)
C311 0.045(6) 0.043(6) 0.037(5) 0.012(5) 0.006(4) 0.002(5)
C312 0.078(8) 0.052(7) 0.020(5) 0.004(5) 0.020(5) 0.004(6)
C313 0.042(6) 0.036(6) 0.027(5) 0.002(4) 0.009(4) 0.003(5)
C314 0.039(6) 0.053(7) 0.051(6) 0.005(5) 0.013(5) 0.016(5)
C315 0.048(6) 0.053(7) 0.045(6) 0.002(6) 0.019(5) 0.005(5)
C316 0.047(7) 0.041(6) 0.063(7) 0.020(6) -0.009(5) -0.003(6)
C317 0.027(6) 0.049(7) 0.071(8) 0.012(6) 0.005(5) -0.007(5)
C331 0.030(6) 0.049(7) 0.052(6) 0.002(5) 0.003(5) 0.004(5)
C351 0.065(8) 0.060(8) 0.113(10) 0.002(7) 0.024(7) -0.023(6)
C371 0.059(7) 0.033(6) 0.044(6) 0.014(5) 0.019(5) 0.015(5)
C410 0.069(7) 0.046(7) 0.041(6) -0.012(5) 0.024(5) -0.008(5)
C411 0.084(9) 0.050(7) 0.037(6) -0.011(5) 0.017(6) 0.000(6)
C412 0.056(7) 0.061(8) 0.084(9) -0.006(7) 0.020(7) -0.011(6)
C413 0.070(8) 0.028(6) 0.035(6) -0.003(5) 0.014(5) -0.012(5)
C414 0.059(7) 0.036(6) 0.040(6) -0.006(5) 0.019(5) 0.006(5)
C415 0.097(9) 0.044(7) 0.062(8) -0.010(6) 0.039(7) -0.011(7)
C416 0.069(8) 0.028(6) 0.071(7) 0.011(5) 0.031(6) -0.008(5)
C417 0.069(8) 0.038(7) 0.057(7) -0.002(5) 0.024(6) 0.012(5)
C431 0.040(6) 0.056(7) 0.051(7) 0.002(5) 0.004(5) 0.000(5)
C451 0.048(7) 0.071(8) 0.087(8) 0.017(7) 0.029(6) 0.014(6)
C471 0.050(7) 0.048(6) 0.038(6) 0.000(5) 0.017(5) -0.002(5)

loop_
_atom_type_symbol
_atom_type_description
_atom_type_scat_dispersion_real
_atom_type_scat_dispersion_imag
_atom_type_scat_source
C C 0.0033 0.0016 'International Tables Vol C Tables 4.2.6.8 and 6.1.1.4'
H H 0.0000 0.0000 'International Tables Vol C Tables 4.2.6.8 and 6.1.1.4'
N N 0.0061 0.0033 'International Tables Vol C Tables 4.2.6.8 and 6.1.1.4'
O O 0.0106 0.0060 'International Tables Vol C Tables 4.2.6.8 and 6.1.1.4'
Mo Mo -1.6832 0.6857 'International Tables Vol C Tables 4.2.6.8 and 6.1.1.4'

loop_
_geom_angle_atom_site_label_1
_geom_angle_atom_site_label_2
_geom_angle_atom_site_label_3
_geom_angle
O3 Mo1 O1 121.8(2)
O3 Mo1 O4 122.0(2)
O1 Mo1 O4 116.2(2)
O3 Mo1 O2 90.1(2)
O1 Mo1 O2 91.6(2)
O4 Mo1 O2 91.6(2)
O3 Mo1 C51 78.9(3)
O1 Mo1 C51 95.5(3)
O4 Mo1 C51 93.0(3)
O2 Mo1 C51 168.9(3)
C11 O1 Mo1 142.2(5)
C51 N1 C52 173.9(8)
C21 O2 Mo1 138.9(5)
C31 O3 Mo1 141.5(5)
C41 O4 Mo1 138.6(5)
C61 O6 C63 109.7(16)
C71 O7 C73 121.9(19)
C18 C11 O1 120.2(7)
C18 C11 C12 123.9(7)
O1 C11 C12 115.2(6)
C17 C12 C13 120.8(8)
C17 C12 C11 120.7(8)
C13 C12 C11 118.4(7)
C12 C13 C14 116.4(8)
C12 C13 C131 123.7(8)
C14 C13 C131 119.9(8)
C15 C14 C13 123.9(9)
C16 C15 C14 117.4(8)
C16 C15 C151 122.1(9)
C14 C15 C151 120.5(9)
C15 C16 C17 123.0(9)
C16 C17 C12 118.5(8)
C16 C17 C171 119.5(8)
C12 C17 C171 122.0(8)
C11 C18 C113 125.9(7)
C11 C18 C19 122.9(8)
C113 C18 C19 110.9(7)
C18 C19 C110 111.0(7)
C18 C19 C117 108.3(7)
C110 C19 C117 107.9(7)
C28 C21 O2 122.8(7)
C28 C21 C22 120.1(7)
O2 C21 C22 116.8(7)
C27 C22 C23 118.4(7)
C27 C22 C21 118.6(7)
C23 C22 C21 122.5(7)
C22 C23 C24 119.3(8)
C22 C23 C231 120.5(7)
C24 C23 C231 120.1(8)
C25 C24 C23 122.4(8)
C26 C25 C24 118.1(8)
C26 C25 C251 121.9(8)
C24 C25 C251 119.9(8)
C25 C26 C27 122.0(8)
C22 C27 C26 119.7(8)
C22 C27 C271 120.5(7)
C26 C27 C271 119.8(7)
C21 C28 C29 124.2(7)
C21 C28 C213 124.0(7)
C29 C28 C213 111.7(7)
C28 C29 C215 109.0(7)
C28 C29 C210 109.5(7)
C215 C29 C210 108.6(7)
C38 C31 O3 120.4(7)
C38 C31 C32 124.9(8)
O3 C31 C32 113.6(7)
C37 C32 C33 119.3(8)
C37 C32 C31 121.2(8)
C33 C32 C31 119.4(8)
C34 C33 C32 119.5(9)
C34 C33 C331 120.4(9)
C32 C33 C331 120.1(8)
C33 C34 C35 121.8(9)
C36 C35 C34 118.6(9)
C36 C35 C351 121.1(9)
C34 C35 C351 120.2(9)
C35 C36 C37 121.6(9)
C32 C37 C36 119.2(8)
C32 C37 C371 122.3(8)
C36 C37 C371 118.5(8)
C31 C38 C39 125.1(8)
C31 C38 C313 122.4(8)
C39 C38 C313 111.9(8)
C38 C39 C310 106.7(7)
C38 C39 C316 111.4(7)
C310 C39 C316 108.9(7)
C48 C41 O4 122.4(7)
C48 C41 C42 124.9(8)
O4 C41 C42 112.1(7)
C43 C42 C47 118.5(8)
C43 C42 C41 120.1(8)
C47 C42 C41 121.3(8)
C42 C43 C44 119.5(8)
C42 C43 C431 121.4(8)
C44 C43 C431 119.0(8)
C45 C44 C43 123.3(8)
C44 C45 C46 116.7(8)
C44 C45 C451 122.7(9)
C46 C45 C451 120.5(8)
C47 C46 C45 122.0(8)
C46 C47 C42 119.9(8)
C46 C47 C471 119.2(8)
C42 C47 C471 120.9(8)
C41 C48 C49 125.9(7)
C41 C48 C413 121.5(8)
C49 C48 C413 112.2(7)
C48 C49 C414 108.2(7)
C48 C49 C410 110.4(7)
C414 C49 C410 107.6(7)
N1 C51 Mo1 169.6(7)
N1 C52 C55 109.6(7)
N1 C52 C53 107.8(7)
C55 C52 C53 110.9(7)
N1 C52 C54 106.3(6)
C55 C52 C54 109.7(7)
C53 C52 C54 112.4(8)
O6 C61 C62 103.5(14)
O6 C63 C64 105.1(18)
O7 C71 C72 117(2)
C74 C73 O7 116.2(19)
C111 C110 C19 109.5(7)
C112 C111 C110 108.6(7)
C112 C111 C115 108.4(8)
C110 C111 C115 109.5(8)
C113 C112 C111 111.2(8)
C18 C113 C112 109.3(7)
C18 C113 C116 108.4(7)
C112 C113 C116 109.4(7)
C118 C115 C111 109.6(7)
C118 C116 C113 109.8(7)
C118 C117 C19 110.7(7)
C115 C118 C116 109.9(8)
C115 C118 C117 108.6(8)
C116 C118 C117 109.3(7)
C29 C210 C211 108.8(7)
C216 C211 C210 109.2(8)
C216 C211 C212 109.5(8)
C210 C211 C212 110.1(7)
C211 C212 C213 109.8(7)
C214 C213 C28 110.7(7)
C214 C213 C212 108.6(7)
C28 C213 C212 106.4(7)
C213 C214 C217 109.4(7)
C29 C215 C217 111.0(7)
C217 C216 C211 110.1(8)
C216 C217 C214 109.8(8)
C216 C217 C215 109.2(8)
C214 C217 C215 109.1(7)
C311 C310 C39 110.3(7)
C310 C311 C315 109.9(7)
C310 C311 C312 109.1(7)
C315 C311 C312 109.1(8)
C313 C312 C311 109.4(7)
C38 C313 C312 108.1(7)
C38 C313 C314 110.0(7)
C312 C313 C314 107.6(7)
C317 C314 C313 111.8(7)
C311 C315 C317 110.7(7)
C317 C316 C39 110.4(7)
C316 C317 C314 109.0(8)
C316 C317 C315 108.1(8)
C314 C317 C315 107.9(8)
C49 C410 C411 108.8(7)
C415 C411 C412 110.7(8)
C415 C411 C410 108.5(9)
C412 C411 C410 110.3(8)
C411 C412 C413 108.6(8)
C48 C413 C416 107.4(7)
C48 C413 C412 110.1(7)
C416 C413 C412 108.7(8)
C417 C414 C49 110.3(8)
C417 C415 C411 108.5(8)
C417 C416 C413 110.8(8)
C414 C417 C416 109.4(7)
C414 C417 C415 109.3(8)
C416 C417 C415 110.6(9)

loop_
_geom_bond_atom_site_label_1
_geom_bond_atom_site_label_2
_geom_bond_distance
Mo1 O3 1.894(5)
Mo1 O1 1.895(5)
Mo1 O4 1.897(5)
Mo1 O2 1.972(5)
Mo1 C51 2.228(9)
O1 C11 1.390(9)
N1 C51 1.124(9)
N1 C52 1.486(10)
O2 C21 1.375(9)
O3 C31 1.371(9)
O4 C41 1.401(9)
O6 C61 1.412(16)
O6 C63 1.455(17)
O7 C71 1.28(2)
O7 C73 1.45(2)
C11 C18 1.328(10)
C11 C12 1.506(11)
C12 C17 1.399(11)
C12 C13 1.399(11)
C13 C14 1.413(11)
C13 C131 1.498(11)
C14 C15 1.363(12)
C15 C16 1.360(11)
C15 C151 1.532(11)
C16 C17 1.388(11)
C17 C171 1.485(11)
C18 C113 1.502(10)
C18 C19 1.508(11)
C19 C110 1.541(11)
C19 C117 1.517(11)
C21 C28 1.331(10)
C21 C22 1.510(10)
C22 C27 1.403(10)
C22 C23 1.400(10)
C23 C24 1.390(11)
C23 C231 1.517(11)
C24 C25 1.377(11)
C25 C26 1.358(11)
C25 C251 1.522(11)
C26 C27 1.398(10)
C27 C271 1.506(10)
C28 C29 1.504(10)
C28 C213 1.534(10)
C29 C215 1.509(11)
C29 C210 1.524(11)
C31 C38 1.336(11)
C31 C32 1.510(11)
C32 C37 1.402(11)
C32 C33 1.405(11)
C33 C34 1.379(12)
C33 C331 1.523(11)
C34 C35 1.377(12)
C35 C36 1.384(12)
C35 C351 1.516(12)
C36 C37 1.388(11)
C37 C371 1.518(11)
C38 C39 1.505(11)
C38 C313 1.512(11)
C39 C310 1.514(10)
C39 C316 1.545(11)
C41 C48 1.318(11)
C41 C42 1.503(11)
C42 C43 1.386(11)
C42 C47 1.403(11)
C43 C44 1.384(11)
C43 C431 1.510(11)
C44 C45 1.367(11)
C45 C46 1.391(11)
C45 C451 1.522(12)
C46 C47 1.382(11)
C47 C471 1.504(11)
C48 C49 1.524(11)
C48 C413 1.521(11)
C49 C414 1.548(11)
C49 C410 1.539(11)
C52 C55 1.508(11)
C52 C53 1.520(11)
C52 C54 1.558(11)
C61 C62 1.64(2)
C63 C64 1.46(2)
C71 C72 1.44(3)
C73 C74 1.41(3)
C110 C111 1.512(11)
C111 C112 1.526(12)
C111 C115 1.552(12)
C112 C113 1.519(11)
C113 C116 1.521(11)
C115 C118 1.513(12)
C116 C118 1.524(12)
C117 C118 1.523(11)
C210 C211 1.554(11)
C211 C216 1.515(13)
C211 C212 1.510(12)
C212 C213 1.562(11)
C213 C214 1.520(11)
C214 C217 1.523(11)
C215 C217 1.538(11)
C216 C217 1.507(12)
C310 C311 1.524(11)
C311 C315 1.509(11)
C311 C312 1.555(12)
C312 C313 1.520(10)
C313 C314 1.541(11)
C314 C317 1.531(12)
C315 C317 1.545(11)
C316 C317 1.519(12)
C410 C411 1.562(12)
C411 C415 1.541(13)
C411 C412 1.559(13)
C412 C413 1.544(12)
C413 C416 1.538(12)
C414 C417 1.515(12)
C415 C417 1.524(12)
C416 C417 1.526(12)
